data_7050693
loop_
_publ_author_name
'Urbanczyk-Lipkowska, Z.'
'Szczesna, B.'

_publ_section_title
;
Cooperative effect of multiple hydrogen bonding involving nitro
group - solid state dimeric self-assembly of o-, m-,
p-hydroxyphenyl-2,4-dinitrophenylhydrazones
;
_journal_name_full 'New Journal of Chemistry'
_journal_paper_doi 10.1039/b105498h
_journal_year 2002
_chemical_formula_sum 'C13 H10 N4 O5'
_chemical_formula_weight 302.25
_space_group_IT_number 14
_symmetry_cell_setting monoclinic
_symmetry_space_group_name_Hall '-P 2yn'
_symmetry_space_group_name_H-M 'P 1 21/n 1'
_cell_angle_alpha 90.00
_cell_angle_beta 101.32(3)
_cell_angle_gamma 90.00(10)
_cell_formula_units_Z 4
_cell_length_a 9.7902(10)
_cell_length_b 14.0346(10)
_cell_length_c 9.8226(10)
_cell_measurement_temperature 293(2)
_cell_volume 1323.4(2)
_diffrn_ambient_temperature 293(2)
_exptl_crystal_density_diffrn 1.517
_cod_depositor_comments
;
The following automatic conversions were performed:
'_symmetry_cell_setting' value 'Monoclinic' changed to 'monoclinic'
according to '/home/saulius/struct/CIF-dictionaries/cif_core.dic'
dictionary named 'cif_core.dic' version 2.4.1 from 2010-06-29.

Automatic conversion script
Id: cif_fix_enum 1527 2010-12-29 10:47:43Z saulius 
;
_cod_original_sg_symbol_H-M 'P 21/n'
_cod_database_code 7050693

loop_
_symmetry_equiv_pos_as_xyz
'x, y, z'
'-x+1/2, y+1/2, -z+1/2'
'-x, -y, -z'
'x-1/2, -y-1/2, z-1/2'

loop_
_atom_site_label
_atom_site_type_symbol
_atom_site_fract_x
_atom_site_fract_y
_atom_site_fract_z
_atom_site_U_iso_or_equiv
_atom_site_adp_type
_atom_site_occupancy
_atom_site_calc_flag
_atom_site_refinement_flags
_atom_site_disorder_assembly
_atom_site_disorder_group
C1 C 0.9635(3) 0.2646(2) 0.9874(3) 0.0497(7) Uani 1 d . . .
C2 C 0.8274(3) 0.2928(2) 0.9241(3) 0.0493(7) Uani 1 d . . .
C3 C 0.7192(3) 0.2279(2) 0.8928(3) 0.0541(8) Uani 1 d . . .
H3 H 0.6307 0.2477 0.8493 0.065 Uiso 1 calc R . .
C4 C 0.7445(3) 0.1343(2) 0.9270(4) 0.0552(8) Uani 1 d . . .
C5 C 0.8754(3) 0.1041(2) 0.9944(4) 0.0645(9) Uani 1 d . . .
H5 H 0.8899 0.0406 1.0198 0.077 Uiso 1 calc R . .
C6 C 0.9826(3) 0.1673(2) 1.0233(4) 0.0611(9) Uani 1 d . . .
H6 H 1.0701 0.1460 1.0675 0.073 Uiso 1 calc R . .
C7 C 1.3030(3) 0.3500(3) 1.0739(4) 0.0591(9) Uani 1 d . . .
H7 H 1.285(4) 0.410(3) 1.042(4) 0.077(12) Uiso 1 d . . .
C8 C 1.4462(3) 0.3210(2) 1.1278(4) 0.0568(8) Uani 1 d . . .
C9 C 1.4807(3) 0.2250(2) 1.1468(3) 0.0565(8) Uani 1 d . . .
H9 H 1.4125 0.1788 1.1209 0.068 Uiso 1 calc R . .
C10 C 1.6142(3) 0.1982(2) 1.2033(4) 0.0604(9) Uani 1 d . . .
C11 C 1.7164(3) 0.2659(3) 1.2416(4) 0.0655(9) Uani 1 d . . .
H11 H 1.8069 0.2475 1.2806 0.079 Uiso 1 calc R . .
C12 C 1.6837(4) 0.3613(3) 1.2217(4) 0.0739(11) Uani 1 d . . .
H12 H 1.7527 0.4070 1.2472 0.089 Uiso 1 calc R . .
C13 C 1.5496(4) 0.3895(3) 1.1642(4) 0.0693(10) Uani 1 d . . .
H13 H 1.5286 0.4538 1.1500 0.083 Uiso 1 calc R . .
N1 N 1.2035(2) 0.29020(19) 1.0653(3) 0.0550(7) Uani 1 d . . .
N2 N 1.0734(3) 0.3250(2) 1.0142(3) 0.0566(7) Uani 1 d . . .
H2 H 1.051(4) 0.382(3) 0.999(4) 0.079(13) Uiso 1 d . . .
N3 N 0.7937(3) 0.39045(19) 0.8848(3) 0.0631(8) Uani 1 d . . .
N4 N 0.6317(3) 0.0663(2) 0.8913(4) 0.0727(9) Uani 1 d . . .
O1 O 0.8860(3) 0.45089(16) 0.9096(3) 0.0870(9) Uani 1 d . . .
O2 O 0.6751(3) 0.40999(17) 0.8279(3) 0.0872(9) Uani 1 d . . .
O3 O 0.5197(3) 0.0935(2) 0.8281(4) 0.0995(10) Uani 1 d . . .
O4 O 0.6544(3) -0.0162(2) 0.9270(4) 0.1044(11) Uani 1 d . . .
O5 O 1.6513(3) 0.1031(2) 1.2251(3) 0.0802(8) Uani 1 d . . .
H5A H 1.574(6) 0.074(4) 1.190(6) 0.13(2) Uiso 1 d . . .

loop_
_atom_site_aniso_label
_atom_site_aniso_U_11
_atom_site_aniso_U_22
_atom_site_aniso_U_33
_atom_site_aniso_U_23
_atom_site_aniso_U_13
_atom_site_aniso_U_12
C1 0.0477(16) 0.0474(17) 0.0523(19) -0.0022(14) 0.0059(13) -0.0043(13)
C2 0.0474(16) 0.0418(16) 0.0564(19) -0.0021(14) 0.0047(13) -0.0028(13)
C3 0.0391(15) 0.061(2) 0.061(2) -0.0061(16) 0.0076(13) -0.0044(14)
C4 0.0523(17) 0.0476(19) 0.067(2) -0.0098(16) 0.0161(15) -0.0105(14)
C5 0.0589(19) 0.0437(17) 0.092(3) 0.0029(18) 0.0182(17) -0.0019(15)
C6 0.0495(18) 0.053(2) 0.078(3) 0.0065(17) 0.0052(16) 0.0032(15)
C7 0.0550(18) 0.0522(19) 0.067(2) -0.0031(18) 0.0049(15) -0.0054(16)
C8 0.0461(17) 0.059(2) 0.063(2) -0.0067(16) 0.0049(14) -0.0105(14)
C9 0.0456(16) 0.0563(19) 0.067(2) -0.0095(17) 0.0099(14) -0.0125(14)
C10 0.0551(18) 0.063(2) 0.065(2) -0.0076(17) 0.0159(15) -0.0034(16)
C11 0.0415(17) 0.080(2) 0.074(2) -0.005(2) 0.0087(15) -0.0047(16)
C12 0.0539(19) 0.078(3) 0.087(3) -0.013(2) 0.0052(17) -0.0262(18)
C13 0.0569(19) 0.060(2) 0.089(3) -0.0079(19) 0.0091(18) -0.0140(16)
N1 0.0442(14) 0.0568(15) 0.0602(17) -0.0015(13) 0.0009(11) -0.0073(12)
N2 0.0437(14) 0.0490(17) 0.071(2) -0.0024(14) -0.0023(12) -0.0057(11)
N3 0.0565(16) 0.0477(15) 0.078(2) -0.0031(14) -0.0030(14) -0.0002(13)
N4 0.0640(19) 0.063(2) 0.095(2) -0.0230(18) 0.0234(17) -0.0224(15)
O1 0.0653(15) 0.0456(13) 0.138(3) 0.0053(15) -0.0086(15) -0.0096(12)
O2 0.0631(15) 0.0604(16) 0.124(2) -0.0015(15) -0.0168(15) 0.0093(12)
O3 0.0517(15) 0.098(2) 0.144(3) -0.026(2) 0.0069(16) -0.0244(15)
O4 0.110(2) 0.0513(16) 0.151(3) -0.0118(18) 0.025(2) -0.0315(15)
O5 0.0657(16) 0.0621(16) 0.112(2) -0.0040(16) 0.0153(15) 0.0008(13)

loop_
_geom_bond_atom_site_label_1
_geom_bond_atom_site_label_2
_geom_bond_distance
_geom_bond_site_symmetry_2
_geom_bond_publ_flag
C1 N2 1.354(4) . ?
C1 C6 1.414(4) . ?
C1 C2 1.412(4) . ?
C2 C3 1.385(4) . ?
C2 N3 1.445(4) . ?
C3 C4 1.367(4) . ?
C3 H3 0.9300 . ?
C4 C5 1.388(5) . ?
C4 N4 1.449(4) . ?
C5 C6 1.361(5) . ?
C5 H5 0.9300 . ?
C6 H6 0.9300 . ?
C7 N1 1.276(4) . ?
C7 C8 1.456(5) . ?
C7 H7 0.90(4) . ?
C8 C9 1.392(4) . ?
C8 C13 1.391(4) . ?
C9 C10 1.369(4) . ?
C9 H9 0.9300 . ?
C10 C11 1.377(5) . ?
C10 O5 1.388(4) . ?
C11 C12 1.382(5) . ?
C11 H11 0.9300 . ?
C12 C13 1.381(5) . ?
C12 H12 0.9300 . ?
C13 H13 0.9300 . ?
N1 N2 1.364(4) . ?
N2 H2 0.83(4) . ?
N3 O2 1.217(3) . ?
N3 O1 1.229(3) . ?
N4 O3 1.210(4) . ?
N4 O4 1.218(4) . ?
O5 H5A 0.87(6) . ?

loop_
_cod_related_entry_id
_cod_related_entry_database
_cod_related_entry_code
1 ChemSpider 7855730
